data_2238455
loop_
_publ_author_name
'Zheng, Yun-Fa'

_publ_section_title
;
 2-[(<i>E</i>)-(5-Chloro-2-methylphenyl)iminomethyl]-4-methylphenol
;
_journal_coeditor_code XU5720
_journal_issue 8
_journal_name_full 'Acta Crystallographica Section E'
_journal_page_first o1349
_journal_paper_doi 10.1107/S1600536813019454
_journal_volume 69
_journal_year 2013
_chemical_formula_iupac 'C15 H14 Cl N O'
_chemical_formula_moiety 'C15 H14 Cl N O'
_chemical_formula_sum 'C15 H14 Cl N O'
_chemical_formula_weight 259.72
_chemical_name_systematic
;
2-[(<i>E</i>)-(5-Chloro-2-methylphenyl)iminomethyl]-4-methylphenol
;
_space_group_IT_number 19
_symmetry_cell_setting orthorhombic
_symmetry_space_group_name_Hall 'P 2ac 2ab'
_symmetry_space_group_name_H-M 'P 21 21 21'
_atom_sites_solution_hydrogens geom
_atom_sites_solution_primary direct
_atom_sites_solution_secondary difmap
_audit_creation_method SHELXL97
_cell_angle_alpha 90.00
_cell_angle_beta 90.00
_cell_angle_gamma 90.00
_cell_formula_units_Z 4
_cell_length_a 7.6629(10)
_cell_length_b 11.8442(14)
_cell_length_c 14.342(2)
_cell_measurement_reflns_used 1894
_cell_measurement_temperature 293(2)
_cell_measurement_theta_max 29.6
_cell_measurement_theta_min 3.4
_cell_volume 1301.7(3)
_computing_cell_refinement 'CrysAlis PRO (Agilent, 2010)'
_computing_data_collection 'CrysAlis PRO (Agilent, 2010)'
_computing_data_reduction 'CrysAlis PRO (Agilent, 2010)'
_computing_molecular_graphics 'SHELXTL (Sheldrick, 2008)'
_computing_publication_material 'SHELXTL (Sheldrick, 2008)'
_computing_structure_refinement 'SHELXTL (Sheldrick, 2008)'
_computing_structure_solution 'SHELXTL (Sheldrick, 2008)'
_diffrn_ambient_temperature 293(2)
_diffrn_detector_area_resol_mean 10.3592
_diffrn_measured_fraction_theta_full 0.996
_diffrn_measured_fraction_theta_max 0.996
_diffrn_measurement_device_type 'Agilent Xcalibur Gemini ultra diffractometer with Atlas detector'
_diffrn_measurement_method \w
_diffrn_radiation_monochromator graphite
_diffrn_radiation_source 'fine-focus sealed tube'
_diffrn_radiation_type MoK\a
_diffrn_radiation_wavelength 0.71073
_diffrn_reflns_av_R_equivalents 0.0477
_diffrn_reflns_av_sigmaI/netI 0.0470
_diffrn_reflns_limit_h_max 7
_diffrn_reflns_limit_h_min -9
_diffrn_reflns_limit_k_max 14
_diffrn_reflns_limit_k_min -14
_diffrn_reflns_limit_l_max 17
_diffrn_reflns_limit_l_min -15
_diffrn_reflns_number 8663
_diffrn_reflns_theta_full 25.35
_diffrn_reflns_theta_max 25.35
_diffrn_reflns_theta_min 3.44
_exptl_absorpt_coefficient_mu 0.280
_exptl_absorpt_correction_T_max 0.91
_exptl_absorpt_correction_T_min 0.88
_exptl_absorpt_correction_type multi-scan
_exptl_absorpt_process_details '(CrysAlis PRO; Agilent, 2010)'
_exptl_crystal_colour yellow
_exptl_crystal_density_diffrn 1.325
_exptl_crystal_density_method 'not measured'
_exptl_crystal_description block
_exptl_crystal_F_000 544
_exptl_crystal_size_max 0.45
_exptl_crystal_size_mid 0.42
_exptl_crystal_size_min 0.35
_refine_diff_density_max 0.155
_refine_diff_density_min -0.169
_refine_ls_abs_structure_details 'Flack (1983), with 991 Friedel pairs'
_refine_ls_abs_structure_Flack -0.18(9)
_refine_ls_extinction_coef 0.024(2)
_refine_ls_extinction_expression Fc^*^=kFc[1+0.001xFc^2^\l^3^/sin(2\q)]^-1/4^
_refine_ls_extinction_method 'SHELXTL (Sheldrick, 2008)'
_refine_ls_goodness_of_fit_ref 1.025
_refine_ls_hydrogen_treatment mixed
_refine_ls_matrix_type full
_refine_ls_number_parameters 169
_refine_ls_number_reflns 2382
_refine_ls_number_restraints 0
_refine_ls_restrained_S_all 1.025
_refine_ls_R_factor_all 0.0680
_refine_ls_R_factor_gt 0.0413
_refine_ls_shift/su_max 0.002
_refine_ls_shift/su_mean 0.000
_refine_ls_structure_factor_coef Fsqd
_refine_ls_weighting_details 'calc w = 1/[\s^2^(Fo^2^)+(0.0463P)^2^+0.0000P] where P=(Fo^2^+2Fc^2^)/3'
_refine_ls_weighting_scheme calc
_refine_ls_wR_factor_gt 0.0871
_refine_ls_wR_factor_ref 0.1001
_reflns_number_gt 1769
_reflns_number_total 2382
_reflns_threshold_expression I>2\s(I)
_cod_data_source_file xu5720.cif
_cod_data_source_block I
_cod_database_code 2238455
_cod_database_fobs_code 2238455

loop_
_symmetry_equiv_pos_as_xyz
'x, y, z'
'-x+1/2, -y, z+1/2'
'x+1/2, -y+1/2, -z'
'-x, y+1/2, -z+1/2'

loop_
_atom_site_type_symbol
_atom_site_label
_atom_site_fract_x
_atom_site_fract_y
_atom_site_fract_z
_atom_site_U_iso_or_equiv
_atom_site_adp_type
_atom_site_calc_flag
_atom_site_refinement_flags
_atom_site_occupancy
_atom_site_symmetry_multiplicity
Cl Cl1 0.87007(10) 0.98698(7) 0.87968(5) 0.0705(3) Uani d . 1 1
O O1 1.1714(3) 1.01909(17) 0.36679(14) 0.0651(6) Uani d . 1 1
N N1 1.0171(3) 0.99976(18) 0.52972(14) 0.0456(5) Uani d . 1 1
C C1 1.1228(3) 1.1295(2) 0.36948(19) 0.0449(6) Uani d . 1 1
C C2 1.1680(4) 1.1989(2) 0.2958(2) 0.0510(7) Uani d . 1 1
H H2 1.2327 1.1705 0.2462 0.061 Uiso calc R 1 1
C C3 1.1167(4) 1.3109(2) 0.29627(19) 0.0498(7) Uani d . 1 1
H H3 1.1449 1.3561 0.2454 0.060 Uiso calc R 1 1
C C4 1.0248(3) 1.3579(2) 0.36974(19) 0.0451(7) Uani d . 1 1
C C5 0.9829(3) 1.2883(2) 0.44320(19) 0.0421(6) Uani d . 1 1
H H5 0.9215 1.3181 0.4934 0.050 Uiso calc R 1 1
C C6 1.0296(3) 1.1738(2) 0.44475(18) 0.0395(6) Uani d . 1 1
C C7 0.9729(4) 1.4803(2) 0.3692(2) 0.0653(8) Uani d . 1 1
H H7A 0.8860 1.4932 0.4162 0.098 Uiso calc R 1 1
H H7B 0.9261 1.4996 0.3092 0.098 Uiso calc R 1 1
H H7C 1.0733 1.5263 0.3818 0.098 Uiso calc R 1 1
C C8 0.9758(3) 1.1045(2) 0.52278(19) 0.0458(7) Uani d . 1 1
H H8 0.9087 1.1370 0.5697 0.055 Uiso calc R 1 1
C C9 0.9585(3) 0.9368(2) 0.6085(2) 0.0446(7) Uani d . 1 1
C C10 0.9508(3) 0.9850(2) 0.69650(18) 0.0459(6) Uani d . 1 1
H H10 0.9883 1.0589 0.7055 0.055 Uiso calc R 1 1
C C11 0.8874(4) 0.9232(2) 0.77061(19) 0.0493(7) Uani d . 1 1
C C12 0.8366(4) 0.8127(3) 0.7589(2) 0.0596(8) Uani d . 1 1
H H12 0.7943 0.7710 0.8089 0.071 Uiso calc R 1 1
C C13 0.8498(4) 0.7652(2) 0.6719(2) 0.0593(8) Uani d . 1 1
H H13 0.8168 0.6901 0.6644 0.071 Uiso calc R 1 1
C C14 0.9102(3) 0.8243(2) 0.5945(2) 0.0503(7) Uani d . 1 1
C C15 0.9174(4) 0.7697(2) 0.5002(2) 0.0680(9) Uani d . 1 1
H H15A 1.0351 0.7715 0.4773 0.102 Uiso calc R 1 1
H H15B 0.8427 0.8099 0.4579 0.102 Uiso calc R 1 1
H H15C 0.8791 0.6927 0.5050 0.102 Uiso calc R 1 1
H H1 1.136(5) 0.993(3) 0.418(3) 0.102 Uiso d . 1 1

loop_
_atom_site_aniso_label
_atom_site_aniso_U_11
_atom_site_aniso_U_22
_atom_site_aniso_U_33
_atom_site_aniso_U_12
_atom_site_aniso_U_13
_atom_site_aniso_U_23
Cl1 0.0837(5) 0.0789(6) 0.0487(5) 0.0012(4) 0.0059(4) 0.0083(4)
O1 0.0850(14) 0.0494(12) 0.0608(14) 0.0107(11) 0.0181(11) -0.0039(11)
N1 0.0509(12) 0.0429(12) 0.0430(13) -0.0007(12) -0.0008(10) 0.0014(11)
C1 0.0489(14) 0.0421(14) 0.0439(17) -0.0003(12) 0.0010(14) -0.0065(13)
C2 0.0581(17) 0.0534(17) 0.0414(16) -0.0070(14) 0.0103(14) -0.0092(14)
C3 0.0590(16) 0.0519(16) 0.0386(16) -0.0127(16) 0.0026(14) 0.0014(13)
C4 0.0463(14) 0.0429(14) 0.0460(18) -0.0033(12) -0.0052(13) 0.0036(13)
C5 0.0442(14) 0.0442(14) 0.0378(16) -0.0006(12) 0.0034(12) -0.0058(12)
C6 0.0409(13) 0.0416(14) 0.0360(16) -0.0039(12) -0.0008(12) -0.0009(12)
C7 0.0764(19) 0.0512(16) 0.068(2) 0.0039(16) 0.0027(17) 0.0091(17)
C8 0.0445(15) 0.0480(15) 0.0447(18) -0.0003(13) 0.0003(13) -0.0012(13)
C9 0.0411(14) 0.0421(14) 0.0505(19) 0.0006(11) -0.0003(13) 0.0066(13)
C10 0.0464(14) 0.0417(13) 0.0497(17) -0.0017(13) -0.0003(12) 0.0056(14)
C11 0.0475(16) 0.0528(16) 0.0475(18) 0.0044(14) 0.0002(14) 0.0111(13)
C12 0.0596(19) 0.0546(19) 0.064(2) -0.0002(15) 0.0067(15) 0.0199(16)
C13 0.0618(19) 0.0399(15) 0.076(2) -0.0021(14) 0.0013(17) 0.0095(16)
C14 0.0469(16) 0.0437(15) 0.060(2) 0.0048(13) -0.0010(14) 0.0052(14)
C15 0.075(2) 0.0530(17) 0.076(2) -0.0040(16) 0.0029(17) -0.0109(17)

loop_
_atom_type_symbol
_atom_type_description
_atom_type_scat_dispersion_real
_atom_type_scat_dispersion_imag
_atom_type_scat_source
C C 0.0033 0.0016 'International Tables Vol C Tables 4.2.6.8 and 6.1.1.4'
H H 0.0000 0.0000 'International Tables Vol C Tables 4.2.6.8 and 6.1.1.4'
Cl Cl 0.1484 0.1585 'International Tables Vol C Tables 4.2.6.8 and 6.1.1.4'
N N 0.0061 0.0033 'International Tables Vol C Tables 4.2.6.8 and 6.1.1.4'
O O 0.0106 0.0060 'International Tables Vol C Tables 4.2.6.8 and 6.1.1.4'

loop_
_geom_angle_atom_site_label_1
_geom_angle_atom_site_label_2
_geom_angle_atom_site_label_3
_geom_angle
C1 O1 H1 104(3)
C8 N1 C9 119.3(2)
O1 C1 C2 118.8(2)
O1 C1 C6 121.5(2)
C2 C1 C6 119.7(2)
C1 C2 C3 119.7(3)
C1 C2 H2 120.2
C3 C2 H2 120.2
C2 C3 C4 122.3(2)
C2 C3 H3 118.9
C4 C3 H3 118.9
C5 C4 C3 117.4(2)
C5 C4 C7 121.3(2)
C3 C4 C7 121.3(2)
C4 C5 C6 122.1(2)
C4 C5 H5 118.9
C6 C5 H5 118.9
C1 C6 C5 118.7(2)
C1 C6 C8 122.1(2)
C5 C6 C8 119.2(2)
C4 C7 H7A 109.5
C4 C7 H7B 109.5
H7A C7 H7B 109.5
C4 C7 H7C 109.5
H7A C7 H7C 109.5
H7B C7 H7C 109.5
N1 C8 C6 122.5(2)
N1 C8 H8 118.8
C6 C8 H8 118.8
C10 C9 C14 120.8(2)
C10 C9 N1 121.2(2)
C14 C9 N1 117.9(2)
C11 C10 C9 119.8(2)
C11 C10 H10 120.1
C9 C10 H10 120.1
C12 C11 C10 120.7(3)
C12 C11 Cl1 120.1(2)
C10 C11 Cl1 119.3(2)
C13 C12 C11 118.7(3)
C13 C12 H12 120.6
C11 C12 H12 120.6
C12 C13 C14 122.9(3)
C12 C13 H13 118.6
C14 C13 H13 118.6
C13 C14 C9 117.0(3)
C13 C14 C15 121.0(2)
C9 C14 C15 122.0(3)
C14 C15 H15A 109.5
C14 C15 H15B 109.5
H15A C15 H15B 109.5
C14 C15 H15C 109.5
H15A C15 H15C 109.5
H15B C15 H15C 109.5

loop_
_geom_bond_atom_site_label_1
_geom_bond_atom_site_label_2
_geom_bond_distance
Cl1 C11 1.742(3)
O1 C1 1.361(3)
O1 H1 0.84(4)
N1 C8 1.284(3)
N1 C9 1.426(3)
C1 C2 1.383(4)
C1 C6 1.396(3)
C2 C3 1.383(4)
C2 H2 0.9300
C3 C4 1.384(4)
C3 H3 0.9300
C4 C5 1.376(3)
C4 C7 1.503(4)
C5 C6 1.403(3)
C5 H5 0.9300
C6 C8 1.448(3)
C7 H7A 0.9600
C7 H7B 0.9600
C7 H7C 0.9600
C8 H8 0.9300
C9 C10 1.387(4)
C9 C14 1.397(3)
C10 C11 1.379(3)
C10 H10 0.9300
C11 C12 1.376(4)
C12 C13 1.372(4)
C12 H12 0.9300
C13 C14 1.392(4)
C13 H13 0.9300
C14 C15 1.501(4)
C15 H15A 0.9600
C15 H15B 0.9600
C15 H15C 0.9600

loop_
_geom_hbond_atom_site_label_D
_geom_hbond_atom_site_label_H
_geom_hbond_atom_site_label_A
_geom_hbond_site_symmetry_A
_geom_hbond_distance_DH
_geom_hbond_distance_HA
_geom_hbond_distance_DA
_geom_hbond_angle_DHA
O1 H1 N1 . 0.84(4) 1.84(4) 2.629(3) 154(4)
C7 H7C Cg1 3_576 0.96 2.91 3.767(3) 149
